data_7225586
loop_
_publ_author_name
'Balijapalli, Umamahesh'
'Manickam, Saravanakumar'
'Thiyagarajan, Manojkumar Dhanthalu'
'Iyer, Sathiyanarayanan Kulathu'

_publ_section_title
;
 Highly emissive, naked-eye solvatochromic probe based on styryl
 tetrahydrodibenzo[a,i]phenanthridine for acidochromic applications
;
_journal_issue 63
_journal_name_full 'RSC Adv.'
_journal_page_first 58549
_journal_paper_doi 10.1039/C6RA09359K
_journal_volume 6
_journal_year 2016
_chemical_formula_sum 'C29 H22 N2 O2'
_chemical_formula_weight 430.48
_space_group_crystal_system monoclinic
_space_group_IT_number 14
_space_group_name_Hall '-P 2ybc'
_space_group_name_H-M_alt 'P 1 21/c 1'
_symmetry_space_group_name_Hall '-P 2ybc'
_symmetry_space_group_name_H-M 'P 1 21/c 1'
_atom_sites_solution_hydrogens geom
_audit_block_doi 10.5517/cc1ks9c0
_audit_creation_method SHELXL-2014/6
_audit_update_record
;
2016-02-15 deposited with the CCDC.
2016-06-06 downloaded from the CCDC.
;
_cell_angle_alpha 90
_cell_angle_beta 101.311(4)
_cell_angle_gamma 90
_cell_formula_units_Z 4
_cell_length_a 7.6171(9)
_cell_length_b 21.660(3)
_cell_length_c 13.2670(17)
_cell_measurement_temperature 296(2)
_cell_volume 2146.4(5)
_computing_structure_refinement 'SHELXL-2014/6 (Sheldrick, 2014)'
_diffrn_ambient_temperature 296(2)
_diffrn_measured_fraction_theta_full 0.868
_diffrn_measured_fraction_theta_max 0.999
_diffrn_radiation_type MoK\a
_diffrn_radiation_wavelength 0.71073
_diffrn_reflns_av_R_equivalents 0.0443
_diffrn_reflns_av_unetI/netI 0.0279
_diffrn_reflns_Laue_measured_fraction_full 0.868
_diffrn_reflns_Laue_measured_fraction_max 0.999
_diffrn_reflns_limit_h_max 8
_diffrn_reflns_limit_h_min -6
_diffrn_reflns_limit_k_max 24
_diffrn_reflns_limit_k_min -24
_diffrn_reflns_limit_l_max 15
_diffrn_reflns_limit_l_min -15
_diffrn_reflns_number 27079
_diffrn_reflns_point_group_measured_fraction_full 0.868
_diffrn_reflns_point_group_measured_fraction_max 0.999
_diffrn_reflns_theta_full 25.242
_diffrn_reflns_theta_max 24.009
_diffrn_reflns_theta_min 1.826
_exptl_absorpt_coefficient_mu 0.084
_exptl_crystal_density_diffrn 1.332
_exptl_crystal_F_000 904
_refine_diff_density_max 0.265
_refine_diff_density_min -0.344
_refine_diff_density_rms 0.082
_refine_ls_extinction_method none
_refine_ls_goodness_of_fit_ref 1.241
_refine_ls_hydrogen_treatment constr
_refine_ls_matrix_type full
_refine_ls_number_parameters 298
_refine_ls_number_reflns 3365
_refine_ls_number_restraints 0
_refine_ls_restrained_S_all 1.241
_refine_ls_R_factor_all 0.0840
_refine_ls_R_factor_gt 0.0516
_refine_ls_shift/su_max 0.000
_refine_ls_shift/su_mean 0.000
_refine_ls_structure_factor_coef Fsqd
_refine_ls_weighting_details 'w=1/[\s^2^(Fo^2^)+(0.0694P)^2^+0.9761P] where P=(Fo^2^+2Fc^2^)/3'
_refine_ls_weighting_scheme calc
_refine_ls_wR_factor_gt 0.1313
_refine_ls_wR_factor_ref 0.1688
_reflns_Friedel_coverage 0.000
_reflns_number_gt 2459
_reflns_number_total 3365
_reflns_threshold_expression 'I > 2\s(I)'
_cod_data_source_file c6ra09359k2.cif
_cod_data_source_block shelx
_cod_database_code 7225586
_shelx_space_group_comment
;
The symmetry employed for this shelxl refinement is uniquely defined
by the following loop, which should always be used as a source of
symmetry information in preference to the above space-group names.
They are only intended as comments.
;
_shelxl_version_number 2014/6

loop_
_space_group_symop_operation_xyz
'x, y, z'
'-x, y+1/2, -z+1/2'
'-x, -y, -z'
'x, -y-1/2, z-1/2'

loop_
_atom_site_label
_atom_site_type_symbol
_atom_site_fract_x
_atom_site_fract_y
_atom_site_fract_z
_atom_site_U_iso_or_equiv
_atom_site_adp_type
_atom_site_occupancy
_atom_site_site_symmetry_order
_atom_site_calc_flag
_atom_site_refinement_flags_posn
_atom_site_refinement_flags_adp
N1 N 0.2833(3) 0.47197(9) 0.56985(15) 0.0343(5) Uani 1 1 d . .
C24 C 0.3513(3) 0.38950(11) 0.28709(18) 0.0321(6) Uani 1 1 d . .
C1 C 0.2566(3) 0.50782(11) 0.48519(18) 0.0302(6) Uani 1 1 d . .
C21 C 0.2571(3) 0.49585(12) 0.65767(19) 0.0341(6) Uani 1 1 d . .
C23 C 0.3398(3) 0.42086(11) 0.38259(19) 0.0347(6) Uani 1 1 d . .
H23 H 0.3832 0.3999 0.4436 0.042 Uiso 1 1 calc R U
C22 C 0.2726(3) 0.47690(11) 0.39005(19) 0.0333(6) Uani 1 1 d . .
H22 H 0.2321 0.4982 0.3291 0.040 Uiso 1 1 calc R U
C12 C 0.1920(3) 0.55583(11) 0.66793(18) 0.0320(6) Uani 1 1 d . .
C2 C 0.2023(3) 0.56943(11) 0.48864(18) 0.0310(6) Uani 1 1 d . .
C25 C 0.3261(4) 0.41971(13) 0.1931(2) 0.0465(7) Uani 1 1 d . .
H25 H 0.2974 0.4615 0.1900 0.056 Uiso 1 1 calc R U
C8 C 0.0583(4) 0.65722(11) 0.3850(2) 0.0396(7) Uani 1 1 d . .
C11 C 0.1569(3) 0.59218(11) 0.57915(19) 0.0333(6) Uani 1 1 d . .
C13 C 0.1718(3) 0.57575(12) 0.77184(19) 0.0382(6) Uani 1 1 d . .
C27 C 0.3835(4) 0.32773(14) 0.1097(2) 0.0465(7) Uani 1 1 d . .
C29 C 0.3935(4) 0.32717(12) 0.2882(2) 0.0449(7) Uani 1 1 d . .
H29 H 0.4122 0.3059 0.3503 0.054 Uiso 1 1 calc R U
C4 C 0.3138(4) 0.61052(12) 0.3351(2) 0.0415(7) Uani 1 1 d . .
H4 H 0.4099 0.5832 0.3486 0.050 Uiso 1 1 calc R U
C10 C 0.0635(4) 0.65401(12) 0.5712(2) 0.0412(7) Uani 1 1 d . .
H10A H 0.1522 0.6866 0.5845 0.049 Uiso 1 1 calc R U
H10B H -0.0102 0.6566 0.6230 0.049 Uiso 1 1 calc R U
C28 C 0.4084(4) 0.29591(14) 0.1999(2) 0.0507(8) Uani 1 1 d . .
H28 H 0.4350 0.2540 0.2018 0.061 Uiso 1 1 calc R U
C20 C 0.2921(4) 0.45357(13) 0.7489(2) 0.0449(7) Uani 1 1 d . .
H20A H 0.4108 0.4614 0.7890 0.054 Uiso 1 1 calc R U
H20B H 0.2878 0.4110 0.7257 0.054 Uiso 1 1 calc R U
C3 C 0.1910(3) 0.61191(11) 0.40036(19) 0.0348(6) Uani 1 1 d . .
C26 C 0.3425(4) 0.38942(15) 0.1049(2) 0.0553(8) Uani 1 1 d . .
H26 H 0.3262 0.4104 0.0426 0.066 Uiso 1 1 calc R U
N2 N 0.4068(4) 0.29601(16) 0.0165(2) 0.0700(8) Uani 1 1 d . .
C14 C 0.1801(4) 0.63697(14) 0.8040(2) 0.0489(7) Uani 1 1 d . .
H14 H 0.1956 0.6677 0.7576 0.059 Uiso 1 1 calc R U
C5 C 0.2949(4) 0.64903(13) 0.2509(2) 0.0503(8) Uani 1 1 d . .
H5 H 0.3769 0.6474 0.2074 0.060 Uiso 1 1 calc R U
C18 C 0.1564(4) 0.53012(14) 0.8452(2) 0.0441(7) Uani 1 1 d . .
C9 C -0.0531(4) 0.66332(13) 0.4655(2) 0.0449(7) Uani 1 1 d . .
H9A H -0.1481 0.6328 0.4539 0.054 Uiso 1 1 calc R U
H9B H -0.1076 0.7040 0.4614 0.054 Uiso 1 1 calc R U
C17 C 0.1488(4) 0.54770(16) 0.9446(2) 0.0572(8) Uani 1 1 d . .
H17 H 0.1425 0.5175 0.9935 0.069 Uiso 1 1 calc R U
O1 O 0.4630(4) 0.24316(14) 0.0244(2) 0.0969(9) Uani 1 1 d . .
O2 O 0.3747(5) 0.32362(16) -0.0650(2) 0.1171(12) Uani 1 1 d . .
C7 C 0.0388(4) 0.69477(13) 0.2990(2) 0.0528(8) Uani 1 1 d . .
H7 H -0.0532 0.7237 0.2866 0.063 Uiso 1 1 calc R U
C19 C 0.1550(4) 0.46334(13) 0.8151(2) 0.0486(7) Uani 1 1 d . .
H19A H 0.0372 0.4519 0.7774 0.058 Uiso 1 1 calc R U
H19B H 0.1832 0.4377 0.8761 0.058 Uiso 1 1 calc R U
C6 C 0.1541(5) 0.68973(14) 0.2317(2) 0.0603(9) Uani 1 1 d . .
H6 H 0.1367 0.7140 0.1728 0.072 Uiso 1 1 calc R U
C15 C 0.1662(4) 0.65338(16) 0.9019(2) 0.0600(9) Uani 1 1 d . .
H15 H 0.1675 0.6948 0.9203 0.072 Uiso 1 1 calc R U
C16 C 0.1504(5) 0.60885(18) 0.9726(2) 0.0669(10) Uani 1 1 d . .
H16 H 0.1408 0.6198 1.0391 0.080 Uiso 1 1 calc R U

loop_
_atom_site_aniso_label
_atom_site_aniso_U_11
_atom_site_aniso_U_22
_atom_site_aniso_U_33
_atom_site_aniso_U_23
_atom_site_aniso_U_13
_atom_site_aniso_U_12
N1 0.0355(12) 0.0360(12) 0.0310(12) 0.0002(10) 0.0053(9) 0.0033(9)
C24 0.0314(13) 0.0327(14) 0.0322(14) -0.0020(11) 0.0064(11) -0.0004(11)
C1 0.0284(13) 0.0323(13) 0.0293(13) -0.0007(11) 0.0041(10) 0.0007(10)
C21 0.0315(13) 0.0393(14) 0.0309(14) 0.0018(12) 0.0043(11) -0.0008(11)
C23 0.0372(14) 0.0362(15) 0.0309(14) 0.0016(11) 0.0070(11) 0.0020(11)
C22 0.0358(14) 0.0349(14) 0.0287(14) 0.0006(11) 0.0054(11) 0.0020(11)
C12 0.0306(13) 0.0366(14) 0.0287(13) -0.0036(11) 0.0060(10) -0.0021(11)
C2 0.0314(13) 0.0311(13) 0.0300(14) 0.0004(11) 0.0045(11) -0.0004(10)
C25 0.0600(18) 0.0399(16) 0.0385(16) -0.0003(13) 0.0070(13) 0.0142(13)
C8 0.0468(16) 0.0304(14) 0.0398(16) -0.0028(12) 0.0045(13) 0.0013(12)
C11 0.0310(13) 0.0313(13) 0.0371(15) -0.0047(11) 0.0053(11) -0.0021(10)
C13 0.0323(14) 0.0481(16) 0.0337(15) -0.0043(13) 0.0056(11) -0.0024(12)
C27 0.0470(17) 0.0544(18) 0.0373(17) -0.0155(14) 0.0059(13) 0.0014(14)
C29 0.0583(18) 0.0347(15) 0.0433(17) 0.0038(13) 0.0139(14) 0.0039(13)
C4 0.0485(16) 0.0375(15) 0.0385(16) -0.0021(12) 0.0088(13) -0.0001(12)
C10 0.0479(16) 0.0343(14) 0.0434(16) -0.0022(12) 0.0141(13) -0.0005(12)
C28 0.0630(19) 0.0374(16) 0.0537(19) -0.0105(14) 0.0163(15) 0.0033(14)
C20 0.0489(16) 0.0481(17) 0.0360(15) 0.0037(13) 0.0039(13) 0.0037(13)
C3 0.0400(14) 0.0312(14) 0.0328(14) -0.0052(11) 0.0061(11) -0.0019(11)
C26 0.067(2) 0.063(2) 0.0328(16) 0.0019(14) 0.0041(14) 0.0157(16)
N2 0.077(2) 0.080(2) 0.0511(19) -0.0289(17) 0.0096(15) 0.0038(17)
C14 0.0510(17) 0.0538(18) 0.0421(17) -0.0116(14) 0.0098(14) -0.0048(14)
C5 0.069(2) 0.0440(17) 0.0411(17) 0.0019(14) 0.0192(15) -0.0035(15)
C18 0.0389(15) 0.0595(19) 0.0340(16) -0.0003(13) 0.0073(12) 0.0017(13)
C9 0.0470(16) 0.0371(15) 0.0503(18) 0.0010(13) 0.0091(14) 0.0109(12)
C17 0.0604(19) 0.076(2) 0.0376(17) 0.0055(16) 0.0143(14) 0.0030(17)
O1 0.137(3) 0.0760(19) 0.0814(19) -0.0368(16) 0.0317(17) 0.0125(18)
O2 0.172(3) 0.136(3) 0.0400(16) -0.0185(17) 0.0125(17) 0.041(2)
C7 0.074(2) 0.0355(16) 0.0477(18) 0.0057(14) 0.0091(16) 0.0112(14)
C19 0.0536(18) 0.0539(18) 0.0380(16) 0.0083(14) 0.0084(14) -0.0029(14)
C6 0.095(3) 0.0404(17) 0.0465(18) 0.0104(14) 0.0162(18) 0.0043(17)
C15 0.065(2) 0.067(2) 0.048(2) -0.0193(17) 0.0112(16) -0.0003(17)
C16 0.077(2) 0.087(3) 0.0391(19) -0.0146(18) 0.0172(17) 0.005(2)

loop_
_atom_type_symbol
_atom_type_description
_atom_type_scat_dispersion_real
_atom_type_scat_dispersion_imag
_atom_type_scat_source
C C 0.0033 0.0016 'International Tables Vol C Tables 4.2.6.8 and 6.1.1.4'
H H 0.0000 0.0000 'International Tables Vol C Tables 4.2.6.8 and 6.1.1.4'
N N 0.0061 0.0033 'International Tables Vol C Tables 4.2.6.8 and 6.1.1.4'
O O 0.0106 0.0060 'International Tables Vol C Tables 4.2.6.8 and 6.1.1.4'

loop_
_geom_angle_atom_site_label_1
_geom_angle_atom_site_label_2
_geom_angle_atom_site_label_3
_geom_angle
C21 N1 C1 118.9(2)
C29 C24 C25 117.4(2)
C29 C24 C23 119.9(2)
C25 C24 C23 122.7(2)
N1 C1 C2 121.3(2)
N1 C1 C22 115.7(2)
C2 C1 C22 122.9(2)
N1 C21 C12 124.2(2)
N1 C21 C20 116.0(2)
C12 C21 C20 119.8(2)
C22 C23 C24 125.5(2)
C23 C22 C1 125.7(2)
C11 C12 C21 116.8(2)
C11 C12 C13 125.6(2)
C21 C12 C13 117.5(2)
C1 C2 C11 119.1(2)
C1 C2 C3 122.6(2)
C11 C2 C3 118.3(2)
C26 C25 C24 121.5(3)
C7 C8 C3 119.4(3)
C7 C8 C9 123.5(2)
C3 C8 C9 117.1(2)
C12 C11 C2 119.0(2)
C12 C11 C10 124.6(2)
C2 C11 C10 116.4(2)
C14 C13 C18 117.5(2)
C14 C13 C12 123.8(2)
C18 C13 C12 118.5(2)
C28 C27 C26 121.7(3)
C28 C27 N2 119.2(3)
C26 C27 N2 119.0(3)
C28 C29 C24 121.8(3)
C5 C4 C3 120.9(3)
C11 C10 C9 111.3(2)
C27 C28 C29 118.6(3)
C21 C20 C19 110.6(2)
C4 C3 C8 118.7(2)
C4 C3 C2 122.4(2)
C8 C3 C2 118.8(2)
C25 C26 C27 119.1(3)
O2 N2 O1 122.9(3)
O2 N2 C27 119.0(3)
O1 N2 C27 118.0(3)
C15 C14 C13 122.0(3)
C6 C5 C4 119.4(3)
C17 C18 C13 119.3(3)
C17 C18 C19 121.3(3)
C13 C18 C19 119.3(2)
C8 C9 C10 109.7(2)
C16 C17 C18 121.5(3)
C6 C7 C8 120.6(3)
C18 C19 C20 108.8(2)
C7 C6 C5 120.4(3)
C16 C15 C14 120.0(3)
C15 C16 C17 119.5(3)

loop_
_geom_bond_atom_site_label_1
_geom_bond_atom_site_label_2
_geom_bond_distance
N1 C21 1.325(3)
N1 C1 1.348(3)
C24 C29 1.387(4)
C24 C25 1.387(4)
C24 C23 1.455(3)
C1 C2 1.401(3)
C1 C22 1.455(3)
C21 C12 1.407(3)
C21 C20 1.499(4)
C23 C22 1.329(3)
C12 C11 1.398(3)
C12 C13 1.481(3)
C2 C11 1.403(3)
C2 C3 1.479(3)
C25 C26 1.369(4)
C8 C7 1.386(4)
C8 C3 1.395(4)
C8 C9 1.494(4)
C11 C10 1.510(3)
C13 C14 1.391(4)
C13 C18 1.408(4)
C27 C28 1.362(4)
C27 C26 1.371(4)
C27 N2 1.455(4)
C29 C28 1.377(4)
C4 C5 1.380(4)
C4 C3 1.394(4)
C10 C9 1.520(4)
C20 C19 1.505(4)
N2 O2 1.218(4)
N2 O1 1.219(4)
C14 C15 1.371(4)
C5 C6 1.373(4)
C18 C17 1.384(4)
C18 C19 1.500(4)
C17 C16 1.375(5)
C7 C6 1.374(4)
C15 C16 1.367(5)
